data_1542363
loop_
_publ_author_name
'M\"ohlmann, Lennart'
'Chang, Geng-Hua'
'Madhusudhan Reddy, G.'
'Lee, Chia-Jui'
'Lin, Wenwei'

_publ_section_title
;
 Organocatalytic Enantioselective Synthesis of Tetrahydrofluoren-9-ones
 via Vinylogous Michael Addition/Henry Reaction Cascade of
 1,3-Indandione-Derived Pronucleophiles.
;
_journal_issue 4
_journal_name_full 'Organic letters'
_journal_page_first 688
_journal_page_last 691
_journal_paper_doi 10.1021/acs.orglett.5b03663
_journal_volume 18
_journal_year 2016
_chemical_absolute_configuration unk
_chemical_formula_moiety 'C26 H20 Br N O4'
_chemical_formula_sum 'C26 H20 Br N O4'
_chemical_formula_weight 490.34
_chemical_name_systematic
;
 ?
;
_space_group_IT_number 4
_symmetry_cell_setting monoclinic
_symmetry_space_group_name_Hall 'P 2yb'
_symmetry_space_group_name_H-M 'P 1 21 1'
_atom_sites_solution_hydrogens geom
_atom_sites_solution_primary direct
_atom_sites_solution_secondary difmap
_audit_creation_method SHELXL-97
_cell_angle_alpha 90.00
_cell_angle_beta 117.008(15)
_cell_angle_gamma 90.00
_cell_formula_units_Z 4
_cell_length_a 10.763(6)
_cell_length_b 20.038(11)
_cell_length_c 11.832(7)
_cell_measurement_reflns_used 1721
_cell_measurement_temperature 200(2)
_cell_measurement_theta_max 17.27
_cell_measurement_theta_min 2.36
_cell_volume 2274(2)
_computing_molecular_graphics 'Ortep-3 for Windows (Farrugia, 1997)'
_computing_publication_material 'WinGX publication routines (Farrugia, 1999)'
_computing_structure_refinement 'SHELXL-97 (Sheldrick, 1997)'
_computing_structure_solution 'SHELXS-86 (Sheldrick, 1986)'
_diffrn_ambient_temperature 200(2)
_diffrn_measured_fraction_theta_full 0.993
_diffrn_measured_fraction_theta_max 0.993
_diffrn_measurement_device_type 'Bruker APEX2'
_diffrn_radiation_monochromator graphite
_diffrn_radiation_source 'fine-focus sealed tube'
_diffrn_radiation_type MoK\a
_diffrn_radiation_wavelength 0.71073
_diffrn_reflns_av_R_equivalents 0.1353
_diffrn_reflns_av_sigmaI/netI 0.2604
_diffrn_reflns_limit_h_max 10
_diffrn_reflns_limit_h_min -12
_diffrn_reflns_limit_k_max 18
_diffrn_reflns_limit_k_min -23
_diffrn_reflns_limit_l_max 14
_diffrn_reflns_limit_l_min -12
_diffrn_reflns_number 15035
_diffrn_reflns_theta_full 25.04
_diffrn_reflns_theta_max 25.04
_diffrn_reflns_theta_min 2.12
_exptl_absorpt_coefficient_mu 1.841
_exptl_absorpt_correction_T_max 0.9469
_exptl_absorpt_correction_T_min 0.8373
_exptl_absorpt_correction_type multi-scan
_exptl_crystal_colour 'pale yellow'
_exptl_crystal_density_diffrn 1.433
_exptl_crystal_density_method 'not measured'
_exptl_crystal_description prism
_exptl_crystal_F_000 1000
_exptl_crystal_size_max 0.10
_exptl_crystal_size_mid 0.08
_exptl_crystal_size_min 0.03
_refine_diff_density_max 1.294
_refine_diff_density_min -1.059
_refine_diff_density_rms 0.133
_refine_ls_abs_structure_details 'Flack H D (1983), Acta Cryst. A39, 876-881'
_refine_ls_abs_structure_Flack 0.01(2)
_refine_ls_extinction_method none
_refine_ls_goodness_of_fit_ref 0.986
_refine_ls_hydrogen_treatment constr
_refine_ls_matrix_type full
_refine_ls_number_parameters 542
_refine_ls_number_reflns 6864
_refine_ls_number_restraints 358
_refine_ls_restrained_S_all 0.962
_refine_ls_R_factor_all 0.2085
_refine_ls_R_factor_gt 0.1010
_refine_ls_shift/su_max 0.005
_refine_ls_shift/su_mean 0.000
_refine_ls_structure_factor_coef Fsqd
_refine_ls_weighting_details 'calc w=1/[\s^2^(Fo^2^)+(0.0836P)^2^+0.0000P] where P=(Fo^2^+2Fc^2^)/3'
_refine_ls_weighting_scheme calc
_refine_ls_wR_factor_gt 0.1854
_refine_ls_wR_factor_ref 0.2293
_reflns_number_gt 3251
_reflns_number_total 6864
_reflns_threshold_expression >2sigma(I)
_cod_data_source_file ol5b03663_si_002.cif
_cod_data_source_block ch17610
_cod_depositor_comments 'Adding full bibliography for 1542362--1542364.cif.'
_cod_original_cell_volume 2273(2)
_cod_original_sg_symbol_H-M 'P 21'
_cod_database_code 1542363

loop_
_symmetry_equiv_pos_as_xyz
'x, y, z'
'-x, y+1/2, -z'

loop_
_atom_site_label
_atom_site_type_symbol
_atom_site_fract_x
_atom_site_fract_y
_atom_site_fract_z
_atom_site_U_iso_or_equiv
_atom_site_adp_type
_atom_site_occupancy
_atom_site_symmetry_multiplicity
_atom_site_calc_flag
_atom_site_refinement_flags
C1 C 0.3588(14) 0.8969(8) 0.5834(13) 0.042(2) Uani 1 1 d U
C2 C 0.4105(14) 0.9629(8) 0.5727(14) 0.043(4) Uani 1 1 d U
H2 H 0.3835 0.9830 0.4922 0.052 Uiso 1 1 calc R
C3 C 0.5002(16) 0.9953(9) 0.6835(17) 0.052(4) Uani 1 1 d U
H3 H 0.5325 1.0388 0.6785 0.062 Uiso 1 1 calc R
C4 C 0.5432(15) 0.9661(7) 0.8003(14) 0.039(4) Uani 1 1 d U
H4 H 0.6098 0.9878 0.8745 0.047 Uiso 1 1 calc R
C5 C 0.4890(13) 0.9049(8) 0.8093(14) 0.036(3) Uani 1 1 d U
H5 H 0.5142 0.8867 0.8910 0.043 Uiso 1 1 calc R
C6 C 0.3991(12) 0.8692(7) 0.7030(12) 0.033(2) Uani 1 1 d U
C7 C 0.3395(12) 0.8032(7) 0.7165(12) 0.030(3) Uani 1 1 d U
H7 H 0.2825 0.7853 0.6290 0.036 Uiso 1 1 calc R
C8 C 0.2414(13) 0.8117(7) 0.7772(13) 0.028(3) Uani 1 1 d U
H8 H 0.3016 0.8177 0.8703 0.034 Uiso 1 1 calc R
C9 C 0.1609(13) 0.7459(7) 0.7604(14) 0.028(3) Uani 1 1 d U
C10 C 0.0609(14) 0.7442(7) 0.8244(13) 0.035(2) Uani 1 1 d U
C11 C -0.0480(14) 0.7882(8) 0.8049(13) 0.040(4) Uiso 1 1 d U
H11 H -0.0672 0.8264 0.7520 0.048 Uiso 1 1 calc R
C12 C -0.1275(15) 0.7720(8) 0.8689(14) 0.047(4) Uani 1 1 d U
H12 H -0.2046 0.7993 0.8575 0.056 Uiso 1 1 calc R
C13 C -0.0951(17) 0.7181(8) 0.9466(14) 0.049(4) Uani 1 1 d U
H13 H -0.1457 0.7108 0.9936 0.059 Uiso 1 1 calc R
C14 C 0.0077(16) 0.6739(8) 0.9599(14) 0.047(4) Uani 1 1 d U
H14 H 0.0229 0.6339 1.0074 0.056 Uiso 1 1 calc R
C15 C 0.0901(14) 0.6910(7) 0.8989(13) 0.035(2) Uani 1 1 d U
C16 C 0.2122(14) 0.6518(8) 0.9020(14) 0.035(3) Uani 1 1 d U
C17 C 0.2659(14) 0.6929(7) 0.8311(12) 0.031(3) Uani 1 1 d U
C18 C 0.3981(13) 0.6949(6) 0.8486(12) 0.028(3) Uani 1 1 d U
C19 C 0.5035(14) 0.6469(7) 0.9312(14) 0.035(3) Uani 1 1 d U
C20 C 0.5057(15) 0.5805(7) 0.9060(14) 0.039(3) Uani 1 1 d U
H20 H 0.4392 0.5634 0.8266 0.047 Uiso 1 1 calc R
C21 C 0.5997(15) 0.5389(8) 0.9910(15) 0.050(3) Uani 1 1 d U
H21 H 0.5958 0.4931 0.9690 0.060 Uiso 1 1 calc R
C22 C 0.6974(15) 0.5578(8) 1.1034(15) 0.050(4) Uani 1 1 d U
H22 H 0.7623 0.5269 1.1608 0.060 Uiso 1 1 calc R
C23 C 0.7006(15) 0.6247(8) 1.1338(15) 0.050(3) Uani 1 1 d U
H23 H 0.7703 0.6408 1.2126 0.060 Uiso 1 1 calc R
C24 C 0.6024(16) 0.6680(8) 1.0490(14) 0.052(4) Uani 1 1 d U
H24 H 0.6030 0.7133 1.0725 0.063 Uiso 1 1 calc R
C25 C 0.4493(14) 0.7494(7) 0.7919(14) 0.035(4) Uani 1 1 d U
H25 H 0.5249 0.7731 0.8651 0.043 Uiso 1 1 calc R
C26 C 0.5182(16) 0.7215(8) 0.7111(15) 0.049(5) Uani 1 1 d U
H26A H 0.5514 0.7587 0.6782 0.073 Uiso 1 1 calc R
H26B H 0.4496 0.6954 0.6402 0.073 Uiso 1 1 calc R
H26C H 0.5971 0.6929 0.7642 0.073 Uiso 1 1 calc R
C27 C 0.4731(14) 0.2898(8) 0.7322(13) 0.042(2) Uani 1 1 d U
C28 C 0.5079(16) 0.2302(8) 0.6994(16) 0.058(4) Uani 1 1 d U
H28 H 0.6008 0.2144 0.7456 0.069 Uiso 1 1 calc R
C29 C 0.4113(19) 0.1914(10) 0.600(2) 0.081(6) Uani 1 1 d U
H29 H 0.4363 0.1511 0.5730 0.097 Uiso 1 1 calc R
C30 C 0.2776(18) 0.2160(8) 0.5432(18) 0.064(5) Uani 1 1 d U
H30 H 0.2068 0.1898 0.4797 0.077 Uiso 1 1 calc R
C31 C 0.2415(16) 0.2753(8) 0.5730(14) 0.048(4) Uani 1 1 d U
H31 H 0.1484 0.2908 0.5268 0.058 Uiso 1 1 calc R
C32 C 0.3389(13) 0.3143(7) 0.6711(13) 0.033(2) Uani 1 1 d U
C33 C 0.2989(13) 0.3824(6) 0.7009(13) 0.030(3) Uani 1 1 d U
H33 H 0.3786 0.3993 0.7802 0.036 Uiso 1 1 calc R
C34 C 0.1678(13) 0.3830(7) 0.7212(13) 0.033(3) Uani 1 1 d U
H34 H 0.0836 0.3746 0.6387 0.040 Uiso 1 1 calc R
C35 C 0.1587(14) 0.4534(7) 0.7705(13) 0.033(3) Uani 1 1 d U
C36 C 0.0304(15) 0.4653(8) 0.7981(15) 0.042(3) Uani 1 1 d U
C37 C 0.0033(16) 0.4336(8) 0.8902(15) 0.053(4) Uani 1 1 d U
H37 H 0.0555 0.3963 0.9379 0.064 Uiso 1 1 calc R
C38 C -0.1125(17) 0.4628(9) 0.9068(14) 0.055(4) Uani 1 1 d U
H38 H -0.1341 0.4445 0.9698 0.067 Uiso 1 1 calc R
C39 C -0.1891(17) 0.5142(9) 0.8371(16) 0.061(5) Uani 1 1 d U
H39 H -0.2685 0.5281 0.8461 0.073 Uiso 1 1 calc R
C40 C -0.1545(15) 0.5477(8) 0.7514(14) 0.042(3) Uani 1 1 d U
H40 H -0.2019 0.5869 0.7078 0.051 Uiso 1 1 calc R
C41 C -0.0440(15) 0.5191(8) 0.7343(14) 0.040(4) Uani 1 1 d U
C42 C 0.0191(14) 0.5495(7) 0.6560(13) 0.031(3) Uani 1 1 d U
C43 C 0.1310(15) 0.5018(6) 0.6672(13) 0.032(3) Uani 1 1 d U
C44 C 0.1890(13) 0.4938(7) 0.5882(13) 0.031(3) Uani 1 1 d U
C45 C 0.1651(13) 0.5418(7) 0.4856(14) 0.031(3) Uani 1 1 d U
C46 C 0.1994(15) 0.6092(7) 0.5121(14) 0.041(4) Uani 1 1 d U
H46 H 0.2337 0.6247 0.5969 0.049 Uiso 1 1 calc R
C47 C 0.1844(16) 0.6536(9) 0.4182(16) 0.055(4) Uani 1 1 d U
H47 H 0.2125 0.6986 0.4406 0.066 Uiso 1 1 calc R
C48 C 0.1312(18) 0.6353(9) 0.2951(17) 0.063(5) Uani 1 1 d U
H48 H 0.1163 0.6672 0.2307 0.075 Uiso 1 1 calc R
C49 C 0.0984(19) 0.5673(10) 0.2655(15) 0.079(6) Uani 1 1 d U
H49 H 0.0644 0.5526 0.1802 0.095 Uiso 1 1 calc R
C50 C 0.1153(15) 0.5219(8) 0.3595(14) 0.049(4) Uani 1 1 d U
H50 H 0.0926 0.4763 0.3378 0.058 Uiso 1 1 calc R
C51 C 0.2709(16) 0.4328(8) 0.5956(15) 0.042(4) Uani 1 1 d U
H51 H 0.2182 0.4085 0.5136 0.050 Uiso 1 1 calc R
C52 C 0.4155(16) 0.4551(8) 0.6001(16) 0.059(5) Uani 1 1 d U
H52A H 0.4704 0.4153 0.6039 0.089 Uiso 1 1 calc R
H52B H 0.4675 0.4827 0.6754 0.089 Uiso 1 1 calc R
H52C H 0.3975 0.4808 0.5238 0.089 Uiso 1 1 calc R
N1 N 0.1479(11) 0.8724(6) 0.7313(12) 0.029(3) Uani 1 1 d .
N2 N 0.1790(14) 0.3299(6) 0.8158(12) 0.039(3) Uani 1 1 d .
O1 O 0.0798(9) 0.8784(4) 0.6152(10) 0.041(3) Uani 1 1 d .
O2 O 0.1430(11) 0.9106(6) 0.8073(10) 0.054(3) Uani 1 1 d .
O3 O 0.0840(8) 0.7354(4) 0.6276(8) 0.031(2) Uani 1 1 d .
H3A H 0.0399 0.6993 0.6141 0.047 Uiso 1 1 calc R
O4 O 0.2490(9) 0.5982(5) 0.9522(8) 0.041(3) Uani 1 1 d .
O5 O 0.2850(10) 0.3248(5) 0.9166(9) 0.053(3) Uani 1 1 d .
O6 O 0.0770(13) 0.2935(6) 0.7882(11) 0.069(4) Uani 1 1 d .
O7 O 0.2819(9) 0.4663(4) 0.8828(8) 0.034(2) Uani 1 1 d .
H7' H 0.2952 0.5037 0.9143 0.041 Uiso 1 1 d R
O8 O -0.0168(10) 0.6021(5) 0.5977(10) 0.047(3) Uani 1 1 d .
Br1 Br 0.24832(16) 0.85614(8) 0.42991(13) 0.0513(5) Uani 1 1 d .
Br2 Br 0.61841(14) 0.33668(9) 0.86694(14) 0.0595(6) Uani 1 1 d .

loop_
_atom_site_aniso_label
_atom_site_aniso_U_11
_atom_site_aniso_U_22
_atom_site_aniso_U_33
_atom_site_aniso_U_23
_atom_site_aniso_U_13
_atom_site_aniso_U_12
C1 0.038(5) 0.051(6) 0.055(5) 0.015(5) 0.039(5) 0.025(5)
C2 0.029(8) 0.063(9) 0.050(8) 0.017(7) 0.028(7) 0.011(7)
C3 0.038(9) 0.051(10) 0.067(9) 0.010(7) 0.023(8) 0.013(8)
C4 0.029(8) 0.037(8) 0.052(7) -0.007(7) 0.020(7) 0.001(6)
C5 0.020(7) 0.042(8) 0.055(7) -0.002(6) 0.025(6) 0.003(6)
C6 0.024(5) 0.034(5) 0.049(5) 0.001(4) 0.024(4) 0.008(4)
C7 0.022(7) 0.039(7) 0.040(8) -0.004(6) 0.022(6) 0.000(6)
C8 0.015(6) 0.032(8) 0.043(8) -0.004(7) 0.018(6) 0.003(6)
C9 0.012(7) 0.040(8) 0.040(9) -0.007(7) 0.019(6) 0.002(6)
C10 0.033(5) 0.030(7) 0.052(7) -0.004(5) 0.028(5) 0.001(5)
C12 0.039(9) 0.047(10) 0.072(11) 0.002(8) 0.040(8) 0.005(8)
C13 0.069(11) 0.051(10) 0.054(10) -0.002(7) 0.051(9) -0.002(8)
C14 0.057(10) 0.033(9) 0.062(10) -0.002(8) 0.037(9) -0.009(7)
C15 0.033(5) 0.030(7) 0.052(7) -0.004(5) 0.028(5) 0.001(5)
C16 0.028(8) 0.029(9) 0.052(9) 0.006(8) 0.020(7) -0.007(6)
C17 0.033(6) 0.031(8) 0.033(8) -0.001(6) 0.018(6) -0.005(6)
C18 0.027(6) 0.018(7) 0.047(8) -0.007(6) 0.023(6) -0.007(6)
C19 0.021(6) 0.031(7) 0.060(8) 0.007(6) 0.025(5) -0.006(6)
C20 0.033(8) 0.036(7) 0.053(8) 0.009(6) 0.023(6) 0.002(7)
C21 0.037(6) 0.050(6) 0.064(7) 0.006(6) 0.023(5) 0.013(6)
C22 0.033(8) 0.048(8) 0.065(9) 0.018(8) 0.018(7) 0.020(8)
C23 0.037(6) 0.050(6) 0.064(7) 0.006(6) 0.023(5) 0.013(6)
C24 0.047(9) 0.035(8) 0.065(9) 0.004(7) 0.018(7) 0.008(7)
C25 0.025(8) 0.025(8) 0.062(10) 0.000(7) 0.025(8) -0.006(7)
C26 0.038(9) 0.055(12) 0.067(12) -0.003(9) 0.037(9) 0.015(9)
C27 0.038(5) 0.051(6) 0.055(5) 0.015(5) 0.039(5) 0.025(5)
C28 0.033(8) 0.051(10) 0.098(12) 0.005(8) 0.038(8) 0.025(7)
C29 0.057(10) 0.058(12) 0.133(16) -0.024(10) 0.049(11) 0.013(8)
C30 0.048(8) 0.046(10) 0.112(14) -0.025(9) 0.048(9) -0.002(8)
C31 0.038(8) 0.057(10) 0.058(10) -0.019(8) 0.029(7) 0.007(7)
C32 0.024(5) 0.034(5) 0.049(5) 0.001(4) 0.024(4) 0.008(4)
C33 0.014(7) 0.031(7) 0.048(8) 0.007(6) 0.016(6) 0.005(5)
C34 0.024(7) 0.032(8) 0.049(8) 0.010(7) 0.021(6) 0.008(6)
C35 0.028(7) 0.042(8) 0.032(8) -0.007(7) 0.016(7) 0.002(7)
C36 0.037(6) 0.038(7) 0.062(7) -0.011(5) 0.031(5) -0.012(5)
C37 0.056(9) 0.042(10) 0.075(11) 0.006(8) 0.042(9) -0.021(7)
C38 0.051(10) 0.081(12) 0.049(10) -0.006(7) 0.035(9) -0.025(8)
C39 0.044(10) 0.074(13) 0.085(13) -0.003(9) 0.047(9) -0.019(8)
C40 0.037(6) 0.038(7) 0.062(7) -0.011(5) 0.031(5) -0.012(5)
C41 0.035(8) 0.030(9) 0.059(10) -0.010(8) 0.025(7) -0.022(7)
C42 0.029(8) 0.015(8) 0.051(9) -0.003(7) 0.021(7) -0.008(6)
C43 0.047(8) 0.010(7) 0.039(8) 0.003(6) 0.020(7) 0.007(6)
C44 0.027(7) 0.020(8) 0.046(9) -0.002(6) 0.017(7) 0.007(7)
C45 0.026(8) 0.033(7) 0.041(9) -0.001(6) 0.020(7) 0.003(7)
C46 0.052(9) 0.035(7) 0.051(9) 0.004(7) 0.038(8) -0.007(8)
C47 0.059(10) 0.056(10) 0.055(10) 0.008(8) 0.029(9) -0.020(9)
C48 0.070(12) 0.064(9) 0.054(12) 0.016(9) 0.028(11) -0.017(10)
C49 0.100(14) 0.076(11) 0.039(10) 0.011(8) 0.011(10) -0.034(12)
C50 0.040(9) 0.053(10) 0.056(11) 0.008(8) 0.025(9) -0.018(9)
C51 0.045(9) 0.040(11) 0.054(11) -0.008(8) 0.034(9) -0.020(9)
C52 0.042(9) 0.059(12) 0.093(14) 0.028(10) 0.045(10) 0.018(9)
N1 0.024(7) 0.036(9) 0.033(8) 0.009(7) 0.017(6) -0.010(6)
N2 0.046(8) 0.033(8) 0.050(8) 0.006(7) 0.034(7) -0.003(8)
O1 0.031(6) 0.042(7) 0.059(7) 0.017(5) 0.027(5) 0.005(5)
O2 0.058(8) 0.054(8) 0.065(8) -0.018(6) 0.042(7) -0.004(6)
O3 0.023(5) 0.030(6) 0.046(6) -0.004(5) 0.019(5) -0.008(5)
O4 0.044(6) 0.040(7) 0.050(7) 0.007(6) 0.031(6) -0.005(6)
O5 0.051(6) 0.055(8) 0.044(6) 0.009(6) 0.013(6) 0.001(6)
O6 0.067(8) 0.054(8) 0.097(9) 0.018(7) 0.045(7) -0.020(7)
O7 0.035(6) 0.035(6) 0.039(6) -0.004(5) 0.023(5) -0.006(5)
O8 0.046(6) 0.030(7) 0.079(8) 0.000(6) 0.042(6) 0.008(6)
Br1 0.0521(10) 0.0577(12) 0.0439(9) 0.0038(9) 0.0216(8) -0.0067(10)
Br2 0.0356(9) 0.0751(15) 0.0596(11) -0.0032(10) 0.0144(8) 0.0012(10)

loop_
_atom_type_symbol
_atom_type_description
_atom_type_scat_dispersion_real
_atom_type_scat_dispersion_imag
_atom_type_scat_source
C C 0.0033 0.0016 'International Tables Vol C Tables 4.2.6.8 and 6.1.1.4'
H H 0.0000 0.0000 'International Tables Vol C Tables 4.2.6.8 and 6.1.1.4'
N N 0.0061 0.0033 'International Tables Vol C Tables 4.2.6.8 and 6.1.1.4'
O O 0.0106 0.0060 'International Tables Vol C Tables 4.2.6.8 and 6.1.1.4'
Br Br -0.2901 2.4595 'International Tables Vol C Tables 4.2.6.8 and 6.1.1.4'

loop_
_geom_angle_atom_site_label_1
_geom_angle_atom_site_label_2
_geom_angle_atom_site_label_3
_geom_angle
C6 C1 C2 119.6(13)
C6 C1 Br1 125.9(11)
C2 C1 Br1 114.5(10)
C3 C2 C1 118.1(14)
C3 C2 H2 121.0
C1 C2 H2 121.0
C4 C3 C2 121.5(16)
C4 C3 H3 119.2
C2 C3 H3 119.2
C3 C4 C5 119.7(15)
C3 C4 H4 120.2
C5 C4 H4 120.2
C4 C5 C6 122.2(14)
C4 C5 H5 118.9
C6 C5 H5 118.9
C5 C6 C1 118.8(13)
C5 C6 C7 120.7(12)
C1 C6 C7 120.4(12)
C6 C7 C8 111.7(10)
C6 C7 C25 114.9(10)
C8 C7 C25 108.4(11)
C6 C7 H7 107.2
C8 C7 H7 107.2
C25 C7 H7 107.2
N1 C8 C7 114.1(11)
N1 C8 C9 113.4(9)
C7 C8 C9 108.2(10)
N1 C8 H8 106.9
C7 C8 H8 106.9
C9 C8 H8 106.9
O3 C9 C17 115.1(11)
O3 C9 C8 106.3(11)
C17 C9 C8 107.3(10)
O3 C9 C10 110.3(10)
C17 C9 C10 102.9(11)
C8 C9 C10 115.2(11)
C15 C10 C11 122.9(14)
C15 C10 C9 109.3(12)
C11 C10 C9 127.7(13)
C10 C11 C12 115.6(14)
C10 C11 H11 122.2
C12 C11 H11 122.2
C13 C12 C11 120.9(15)
C13 C12 H12 119.6
C11 C12 H12 119.6
C12 C13 C14 122.6(15)
C12 C13 H13 118.7
C14 C13 H13 118.7
C13 C14 C15 116.4(14)
C13 C14 H14 121.8
C15 C14 H14 121.8
C10 C15 C14 121.3(14)
C10 C15 C16 111.9(13)
C14 C15 C16 126.7(14)
O4 C16 C17 131.0(14)
O4 C16 C15 124.2(14)
C17 C16 C15 104.9(13)
C18 C17 C16 126.4(13)
C18 C17 C9 122.8(13)
C16 C17 C9 108.9(12)
C17 C18 C19 121.8(13)
C17 C18 C25 121.9(12)
C19 C18 C25 116.2(11)
C20 C19 C24 115.8(14)
C20 C19 C18 125.2(14)
C24 C19 C18 118.7(13)
C21 C20 C19 121.5(15)
C21 C20 H20 119.2
C19 C20 H20 119.2
C22 C21 C20 124.0(16)
C22 C21 H21 118.0
C20 C21 H21 118.0
C21 C22 C23 117.0(15)
C21 C22 H22 121.5
C23 C22 H22 121.5
C24 C23 C22 119.9(15)
C24 C23 H23 120.1
C22 C23 H23 120.1
C19 C24 C23 121.7(15)
C19 C24 H24 119.1
C23 C24 H24 119.1
C18 C25 C7 115.0(11)
C18 C25 C26 112.7(12)
C7 C25 C26 110.4(12)
C18 C25 H25 106.0
C7 C25 H25 106.0
C26 C25 H25 106.0
C25 C26 H26A 109.5
C25 C26 H26B 109.5
H26A C26 H26B 109.5
C25 C26 H26C 109.5
H26A C26 H26C 109.5
H26B C26 H26C 109.5
C28 C27 C32 121.4(15)
C28 C27 Br2 116.4(11)
C32 C27 Br2 122.2(11)
C27 C28 C29 122.2(15)
C27 C28 H28 118.9
C29 C28 H28 118.9
C30 C29 C28 115.0(17)
C30 C29 H29 122.5
C28 C29 H29 122.5
C31 C30 C29 123.6(18)
C31 C30 H30 118.2
C29 C30 H30 118.2
C30 C31 C32 120.9(15)
C30 C31 H31 119.5
C32 C31 H31 119.5
C27 C32 C31 116.7(14)
C27 C32 C33 122.5(13)
C31 C32 C33 120.7(12)
C32 C33 C51 112.1(12)
C32 C33 C34 114.9(10)
C51 C33 C34 105.6(10)
C32 C33 H33 108.0
C51 C33 H33 108.0
C34 C33 H33 108.0
N2 C34 C33 110.0(10)
N2 C34 C35 111.2(10)
C33 C34 C35 106.6(11)
N2 C34 H34 109.7
C33 C34 H34 109.7
C35 C34 H34 109.7
O7 C35 C43 114.1(12)
O7 C35 C34 109.1(11)
C43 C35 C34 108.1(11)
O7 C35 C36 108.4(11)
C43 C35 C36 101.8(12)
C34 C35 C36 115.3(12)
C41 C36 C37 121.1(15)
C41 C36 C35 111.0(14)
C37 C36 C35 127.2(15)
C36 C37 C38 114.3(15)
C36 C37 H37 122.9
C38 C37 H37 122.9
C39 C38 C37 123.1(16)
C39 C38 H38 118.5
C37 C38 H38 118.5
C38 C39 C40 121.4(17)
C38 C39 H39 119.3
C40 C39 H39 119.3
C39 C40 C41 115.2(15)
C39 C40 H40 122.4
C41 C40 H40 122.4
C36 C41 C40 124.6(15)
C36 C41 C42 110.4(14)
C40 C41 C42 124.6(15)
O8 C42 C43 129.5(13)
O8 C42 C41 125.5(14)
C43 C42 C41 105.0(12)
C44 C43 C35 120.7(12)
C44 C43 C42 128.5(13)
C35 C43 C42 110.1(12)
C43 C44 C45 122.0(12)
C43 C44 C51 120.4(13)
C45 C44 C51 117.4(12)
C50 C45 C46 116.7(13)
C50 C45 C44 122.2(13)
C46 C45 C44 121.0(13)
C47 C46 C45 121.5(15)
C47 C46 H46 119.3
C45 C46 H46 119.3
C48 C47 C46 122.2(16)
C48 C47 H47 118.9
C46 C47 H47 118.9
C47 C48 C49 117.7(16)
C47 C48 H48 121.1
C49 C48 H48 121.1
C50 C49 C48 120.5(16)
C50 C49 H49 119.7
C48 C49 H49 119.7
C49 C50 C45 121.2(15)
C49 C50 H50 119.4
C45 C50 H50 119.4
C44 C51 C33 119.0(12)
C44 C51 C52 108.4(12)
C33 C51 C52 109.3(12)
C44 C51 H51 106.5
C33 C51 H51 106.5
C52 C51 H51 106.5
C51 C52 H52A 109.5
C51 C52 H52B 109.5
H52A C52 H52B 109.5
C51 C52 H52C 109.5
H52A C52 H52C 109.5
H52B C52 H52C 109.5
O2 N1 O1 124.5(13)
O2 N1 C8 119.5(12)
O1 N1 C8 116.1(12)
O5 N2 O6 122.2(12)
O5 N2 C34 120.4(12)
O6 N2 C34 117.4(12)
C9 O3 H3A 109.5
C35 O7 H7' 119.4

loop_
_geom_bond_atom_site_label_1
_geom_bond_atom_site_label_2
_geom_bond_distance
C1 C6 1.393(17)
C1 C2 1.46(2)
C1 Br1 1.849(15)
C2 C3 1.39(2)
C2 H2 0.9500
C3 C4 1.37(2)
C3 H3 0.9500
C4 C5 1.383(19)
C4 H4 0.9500
C5 C6 1.387(17)
C5 H5 0.9500
C6 C7 1.509(17)
C7 C8 1.532(16)
C7 C25 1.548(17)
C7 H7 1.0000
C8 N1 1.514(16)
C8 C9 1.539(19)
C8 H8 1.0000
C9 O3 1.420(15)
C9 C17 1.500(19)
C9 C10 1.572(18)
C10 C15 1.326(18)
C10 C11 1.400(18)
C11 C12 1.415(19)
C11 H11 0.9500
C12 C13 1.357(19)
C12 H12 0.9500
C13 C14 1.37(2)
C13 H13 0.9500
C14 C15 1.416(19)
C14 H14 0.9500
C15 C16 1.52(2)
C16 O4 1.203(15)
C16 C17 1.468(19)
C17 C18 1.343(18)
C18 C19 1.470(18)
C18 C25 1.510(18)
C19 C20 1.366(18)
C19 C24 1.381(18)
C20 C21 1.344(18)
C20 H20 0.9500
C21 C22 1.322(19)
C21 H21 0.9500
C22 C23 1.38(2)
C22 H22 0.9500
C23 C24 1.383(19)
C23 H23 0.9500
C24 H24 0.9500
C25 C26 1.555(19)
C25 H25 1.0000
C26 H26A 0.9800
C26 H26B 0.9800
C26 H26C 0.9800
C27 C28 1.360(19)
C27 C32 1.379(17)
C27 Br2 1.898(16)
C28 C29 1.40(2)
C28 H28 0.9500
C29 C30 1.37(2)
C29 H29 0.9500
C30 C31 1.35(2)
C30 H30 0.9500
C31 C32 1.397(18)
C31 H31 0.9500
C32 C33 1.520(16)
C33 C51 1.525(19)
C33 C34 1.535(17)
C33 H33 1.0000
C34 N2 1.508(16)
C34 C35 1.547(18)
C34 H34 1.0000
C35 O7 1.411(14)
C35 C43 1.481(18)
C35 C36 1.57(2)
C36 C41 1.35(2)
C36 C37 1.40(2)
C37 C38 1.47(2)
C37 H37 0.9500
C38 C39 1.34(2)
C38 H38 0.9500
C39 C40 1.40(2)
C39 H39 0.9500
C40 C41 1.41(2)
C40 H40 0.9500
C41 C42 1.50(2)
C42 O8 1.224(15)
C42 C43 1.495(19)
C43 C44 1.349(18)
C44 C45 1.477(18)
C44 C51 1.485(19)
C45 C50 1.395(18)
C45 C46 1.398(18)
C46 C47 1.374(18)
C46 H46 0.9500
C47 C48 1.35(2)
C47 H47 0.9500
C48 C49 1.41(2)
C48 H48 0.9500
C49 C50 1.38(2)
C49 H49 0.9500
C50 H50 0.9500
C51 C52 1.60(2)
C51 H51 1.0000
C52 H52A 0.9800
C52 H52B 0.9800
C52 H52C 0.9800
N1 O2 1.200(13)
N1 O1 1.234(12)
N2 O5 1.225(12)
N2 O6 1.231(14)
O3 H3A 0.8400
O7 H7' 0.8205
